data_9002307
loop_
_publ_author_name
'Brigatti, M. F.'
'Frigieri, P.'
'Ghezzo c'
'Poppi, L.'

_publ_section_title
;
 Crystal chemistry of Al-rich biotites coexisting with muscovites in
 peraluminous granites
 Sample: C6c
;
_journal_name_full 'American Mineralogist'
_journal_page_first 436
_journal_page_last 448
_journal_volume 85
_journal_year 2000
_chemical_formula_sum 'Al1.24 Fe1.4 H1.64 K0.98 Mg0.71 Na0.02 O12 Si1.36 Ti0.16'
_chemical_name_mineral Biotite
_space_group_IT_number 15
_symmetry_space_group_name_Hall '-C 2yc'
_symmetry_space_group_name_H-M 'C 1 2/c 1'
_cell_angle_alpha 90
_cell_angle_beta 95.20
_cell_angle_gamma 90
_cell_formula_units_Z 4
_cell_length_a 5.335
_cell_length_b 9.242
_cell_length_c 20.181
_cell_volume 990.951
_database_code_amcsd 0002391
_exptl_crystal_density_diffrn 2.729
_cod_original_formula_sum 'Si1.36 Al1.24 Fe1.4 Mg.71 Ti.16 (Na.02 K.98) O12 H1.64'
_cod_database_code 9002307

loop_
_space_group_symop_operation_xyz
x,y,z
1/2+x,1/2+y,z
x,-y,1/2+z
1/2+x,1/2-y,1/2+z
-x,y,1/2-z
1/2-x,1/2+y,1/2-z
-x,-y,-z
1/2-x,1/2-y,-z

loop_
_atom_site_aniso_label
_atom_site_aniso_U_11
_atom_site_aniso_U_22
_atom_site_aniso_U_33
_atom_site_aniso_U_12
_atom_site_aniso_U_13
_atom_site_aniso_U_23
SiT1 0.00910 0.00220 0.00061 0.00020 0.00012 -0.00001
AlT2 0.00810 0.00236 0.00065 -0.00030 0.00018 0.00002
Fe1 0.00780 0.00213 0.00071 -0.00060 0.00025 -0.00007
Mg1 0.00780 0.00213 0.00071 -0.00060 0.00025 -0.00007
Fe2 0.00800 0.00212 0.00069 -0.00010 0.00010 0.00010
Mg2 0.00800 0.00212 0.00069 -0.00010 0.00010 0.00010
Ti2 0.00800 0.00212 0.00069 -0.00010 0.00010 0.00010
Al2 0.00800 0.00212 0.00069 -0.00010 0.00010 0.00010
NaA 0.02670 0.00790 0.00182 0.00000 0.00046 0.00000
KA 0.02670 0.00790 0.00182 0.00000 0.00046 0.00000
O11 0.01580 0.00580 0.00096 -0.00300 0.00000 0.00032
O21 0.01530 0.00640 0.00094 0.00230 0.00000 -0.00034
O22 0.02260 0.00310 0.00091 -0.00030 0.00070 0.00000
O31 0.01320 0.00370 0.00073 -0.00040 0.00000 -0.00011
O32 0.01530 0.00400 0.00069 0.00110 0.00000 -0.00015
O-H4 0.01740 0.00270 0.00075 0.00170 0.00020 -0.00050
O4 0.01740 0.00270 0.00075 0.00170 0.00020 -0.00050

loop_
_atom_site_label
_atom_site_fract_x
_atom_site_fract_y
_atom_site_fract_z
_atom_site_occupancy
_atom_site_type_symbol
_atom_site_attached_hydrogens
SiT1 0.46140 0.25084 0.13691 0.68000 Si 0
AlT2 0.96280 0.41783 0.13689 0.32000 Al 0
Fe1 0.75000 0.25000 0.00000 0.66000 Fe 0
Mg1 0.75000 0.25000 0.00000 0.19000 Mg 0
Fe2 0.25010 0.08323 0.02 0.37000 Fe 0
Mg2 0.25010 0.08323 0.02 0.26000 Mg 0
Ti2 0.25010 0.08323 0.02 0.08000 Ti 0
Al2 0.25010 0.08323 0.02 0.30000 Al 0
NaA 0.00000 0.08520 0.25000 0.02000 Na 0
KA 0.00000 0.08520 0.25000 0.98000 K 0
O11 0.74240 0.31470 0.16450 1.00000 O 0
O21 0.24170 0.35460 0.16560 1.00000 O 0
O22 0.43270 0.08460 0.16571 1.00000 O 0
O31 0.42950 0.24320 0.05410 1.00000 O 0
O32 0.93730 0.41250 0.05407 1.00000 O 0
O-H4 0.93640 0.07390 0.05117 0.82000 O 1
O4 0.93640 0.07390 0.05117 0.18000 O 0

loop_
_cod_changelog_entry_id
_cod_changelog_entry_author
_cod_changelog_entry_date
_cod_changelog_entry_text
1
;cod-tools version 3.8.0
Id: cif_guess_AMCSD_atom_types 9574 2023-05-10 09:00:05Z saulius
;
2023-05-10T18:48:00+03:00
;Derived atom types and hydrogen counts
from atom names that follow the AMCSD naming convention
(Wat == water, O-H == hydroxyl).
;
2 'Vaitkus, Antanas' 2023-12-15T18:42:00+02:00
;
 Changed the z coordinate of atom sites 'Fe2', 'Mg2', 'Ti2' and 'Al2' from
 '2.00000' to '0.02' after consulting the original publication.
;
3
;cod-tools version 3.10.1
Id: cif_fix_AMCSD_aniso_labels 10200 2024-08-01 14:09:44Z saulius
;
2024-08-02T12:20:18+03:00
;Changed the following '_atom_site_aniso_label' values:
'OH4' -> 'O-H4'
;

loop_
_cod_related_entry_id
_cod_related_entry_database
_cod_related_entry_code
1 AMCSD 0002391
